data_4087652
loop_
_publ_author_name
'Zhang, Guangchao'
'Wang, Shaowu'
'Zhou, Shuangliu'
'Wei, Yun'
'Guo, Liping'
'Zhu, Xiancui'
'Zhang, Lijun'
'Gu, Xiaoxia'
'Mu, Xiaolong'

_publ_section_title
;
 Synthesis and Reactivity of Rare-Earth-Metal Monoalkyl Complexes
 Supported by Bidentate Indolyl Ligands and Their High Performance in
 Isoprene 1,4-cis Polymerization
;
_journal_issue 17
_journal_name_full Organometallics
_journal_page_first 4251
_journal_paper_doi 10.1021/acs.organomet.5b00467
_journal_volume 34
_journal_year 2015
_chemical_formula_sum 'C50 H65 N4 O Si Y'
_chemical_formula_weight 855.06
_space_group_IT_number 14
_space_group_name_Hall '-P 2ybc'
_space_group_name_H-M_alt 'P 1 21/c 1'
_symmetry_cell_setting monoclinic
_symmetry_space_group_name_H-M 'P 1 21/c 1'
_atom_sites_solution_hydrogens geom
_atom_sites_solution_primary direct
_atom_sites_solution_secondary difmap
_audit_creation_method SHELXL-97
_cell_angle_alpha 90.00
_cell_angle_beta 90.6570(10)
_cell_angle_gamma 90.00
_cell_formula_units_Z 4
_cell_length_a 13.1847(12)
_cell_length_b 12.6343(11)
_cell_length_c 32.543(3)
_cell_measurement_reflns_used 5366
_cell_measurement_temperature 293(2)
_cell_measurement_theta_max 0.00
_cell_measurement_theta_min 0.00
_cell_volume 5420.6(8)
_computing_cell_refinement 'Bruker SMART'
_computing_data_collection 'Bruker SMART'
_computing_data_reduction 'Bruker SAINT'
_computing_molecular_graphics 'Bruker SHELXTL'
_computing_publication_material 'Bruker SHELXTL'
_computing_structure_refinement 'SHELXL-97 (Sheldrick, 1997)'
_computing_structure_solution 'SHELXS-97 (Sheldrick, 1990)'
_diffrn_ambient_temperature 293(2)
_diffrn_measured_fraction_theta_full 0.999
_diffrn_measured_fraction_theta_max 0.999
_diffrn_measurement_device_type 'CCD area detector'
_diffrn_measurement_method 'phi and omega scans'
_diffrn_radiation_monochromator graphite
_diffrn_radiation_source 'fine-focus sealed tube'
_diffrn_radiation_type MoK\a
_diffrn_radiation_wavelength 0.71073
_diffrn_reflns_av_R_equivalents 0.0868
_diffrn_reflns_av_sigmaI/netI 0.1108
_diffrn_reflns_limit_h_max 15
_diffrn_reflns_limit_h_min -15
_diffrn_reflns_limit_k_max 15
_diffrn_reflns_limit_k_min -14
_diffrn_reflns_limit_l_max 38
_diffrn_reflns_limit_l_min -38
_diffrn_reflns_number 38092
_diffrn_reflns_theta_full 25.00
_diffrn_reflns_theta_max 25.00
_diffrn_reflns_theta_min 1.54
_exptl_absorpt_coefficient_mu 1.132
_exptl_absorpt_correction_T_max 0.8856
_exptl_absorpt_correction_T_min 0.8576
_exptl_absorpt_correction_type multi-scan
_exptl_crystal_colour colorless
_exptl_crystal_density_diffrn 1.048
_exptl_crystal_density_method 'not measured'
_exptl_crystal_description block
_exptl_crystal_F_000 1816
_exptl_crystal_size_max 0.14
_exptl_crystal_size_mid 0.12
_exptl_crystal_size_min 0.11
_platon_squeeze_details
;
;
_refine_diff_density_max 0.325
_refine_diff_density_min -0.244
_refine_diff_density_rms 0.050
_refine_ls_extinction_method none
_refine_ls_goodness_of_fit_ref 1.056
_refine_ls_hydrogen_treatment constr
_refine_ls_matrix_type full
_refine_ls_number_parameters 525
_refine_ls_number_reflns 9532
_refine_ls_number_restraints 0
_refine_ls_restrained_S_all 1.056
_refine_ls_R_factor_all 0.1247
_refine_ls_R_factor_gt 0.0551
_refine_ls_shift/su_max 0.001
_refine_ls_shift/su_mean 0.000
_refine_ls_structure_factor_coef Fsqd
_refine_ls_weighting_details 'calc w=1/[\s^2^(Fo^2^)+(0.0300P)^2^+0.7502P] where P=(Fo^2^+2Fc^2^)/3'
_refine_ls_weighting_scheme calc
_refine_ls_wR_factor_gt 0.1005
_refine_ls_wR_factor_ref 0.1105
_reflns_number_gt 4581
_reflns_number_total 9532
_reflns_threshold_expression >2sigma(I)
_cod_data_source_file om5b00467_si_002.cif
_cod_data_source_block 130109a-Y
_cod_depositor_comments
;
The following automatic conversions were performed:

data item '_symmetry_cell_setting' value 'Monoclinic' was changed to
'monoclinic' in accordance with the
/home/saulius/struct/COD-crude-data/automatic-downloads/DataCite-retrospective/ACS/depositions/lib/dictionaries/cif_core.dic
dictionary named 'cif_core.dic' version 2.4.2 last updated on
2011-04-26.

Automatic conversion script
Id: cif_fix_values 6909 2019-04-08 15:41:33Z antanas 
;
_cod_original_sg_symbol_H-M P21/c
_cod_database_code 4087652

loop_
_symmetry_equiv_pos_as_xyz
'x, y, z'
'-x, y+1/2, -z+1/2'
'-x, -y, -z'
'x, -y-1/2, z-1/2'

loop_
_atom_site_label
_atom_site_type_symbol
_atom_site_fract_x
_atom_site_fract_y
_atom_site_fract_z
_atom_site_U_iso_or_equiv
_atom_site_adp_type
_atom_site_occupancy
_atom_site_symmetry_multiplicity
_atom_site_calc_flag
_atom_site_refinement_flags
C1 C 0.7504(3) 0.3114(3) 0.20934(15) 0.0517(11) Uani 1 1 d .
N1 N 0.7224(2) 0.2514(3) 0.17544(11) 0.0528(9) Uani 1 1 d .
O1 O 0.52177(19) 0.1181(2) 0.17672(8) 0.0620(8) Uani 1 1 d .
Si1 Si 0.59211(10) -0.20961(10) 0.13597(4) 0.0716(4) Uani 1 1 d .
Y1 Y 0.68638(3) 0.06969(3) 0.160975(12) 0.05123(14) Uani 1 1 d .
C2 C 0.7508(3) 0.2841(4) 0.25041(14) 0.0657(13) Uani 1 1 d .
H2 H 0.7316 0.2166 0.2587 0.079 Uiso 1 1 calc R
N2 N 0.6798(2) 0.1809(3) 0.09538(10) 0.0547(9) Uani 1 1 d .
C3 C 0.7800(3) 0.3584(4) 0.27856(15) 0.0766(14) Uani 1 1 d .
H3 H 0.7798 0.3416 0.3064 0.092 Uiso 1 1 calc R
N3 N 0.7030(3) 0.0127(2) 0.22859(10) 0.0523(9) Uani 1 1 d .
C4 C 0.8104(3) 0.4604(4) 0.26610(19) 0.0832(17) Uani 1 1 d .
H4 H 0.8319 0.5085 0.2860 0.100 Uiso 1 1 calc R
N4 N 0.8703(2) 0.0280(2) 0.17467(11) 0.0558(9) Uani 1 1 d .
C5 C 0.8095(3) 0.4909(4) 0.22594(19) 0.0782(15) Uani 1 1 d .
H5 H 0.8290 0.5587 0.2183 0.094 Uiso 1 1 calc R
C6 C 0.7777(3) 0.4151(4) 0.19629(16) 0.0610(12) Uani 1 1 d .
C7 C 0.7645(3) 0.4172(4) 0.15320(16) 0.0704(13) Uani 1 1 d .
H7 H 0.7758 0.4742 0.1357 0.084 Uiso 1 1 calc R
C8 C 0.7316(3) 0.3177(4) 0.14248(14) 0.0557(12) Uani 1 1 d .
C9 C 0.7058(3) 0.2787(4) 0.10202(14) 0.0611(12) Uani 1 1 d .
H9 H 0.7078 0.3252 0.0799 0.073 Uiso 1 1 calc R
C10 C 0.6503(4) 0.1542(3) 0.05429(14) 0.0586(12) Uani 1 1 d .
C11 C 0.5574(4) 0.1863(4) 0.03867(15) 0.0721(14) Uani 1 1 d .
C12 C 0.5321(4) 0.1541(4) -0.00136(17) 0.0924(17) Uani 1 1 d .
H12 H 0.4701 0.1752 -0.0126 0.111 Uiso 1 1 calc R
C13 C 0.5942(5) 0.0938(5) -0.02430(16) 0.0993(18) Uani 1 1 d .
H13 H 0.5753 0.0744 -0.0509 0.119 Uiso 1 1 calc R
C14 C 0.6849(4) 0.0617(4) -0.00810(15) 0.0914(16) Uani 1 1 d .
H14 H 0.7272 0.0190 -0.0236 0.110 Uiso 1 1 calc R
C15 C 0.7149(4) 0.0915(4) 0.03117(15) 0.0683(13) Uani 1 1 d .
C16 C 0.4872(4) 0.2597(5) 0.06107(15) 0.0903(16) Uani 1 1 d .
H16 H 0.5075 0.2600 0.0901 0.108 Uiso 1 1 calc R
C17 C 0.4937(4) 0.3727(5) 0.04518(17) 0.118(2) Uani 1 1 d .
H17A H 0.5600 0.4008 0.0510 0.177 Uiso 1 1 calc R
H17B H 0.4436 0.4155 0.0585 0.177 Uiso 1 1 calc R
H17C H 0.4817 0.3733 0.0160 0.177 Uiso 1 1 calc R
C18 C 0.3765(4) 0.2225(5) 0.05822(15) 0.124(2) Uani 1 1 d .
H18A H 0.3523 0.2300 0.0304 0.186 Uiso 1 1 calc R
H18B H 0.3356 0.2648 0.0761 0.186 Uiso 1 1 calc R
H18C H 0.3724 0.1496 0.0663 0.186 Uiso 1 1 calc R
C19 C 0.8201(4) 0.0624(5) 0.04682(14) 0.0855(15) Uani 1 1 d .
H19 H 0.8183 0.0602 0.0769 0.103 Uiso 1 1 calc R
C20 C 0.8965(4) 0.1457(5) 0.03447(17) 0.123(2) Uani 1 1 d .
H20A H 0.9603 0.1317 0.0479 0.185 Uiso 1 1 calc R
H20B H 0.8725 0.2144 0.0425 0.185 Uiso 1 1 calc R
H20C H 0.9051 0.1439 0.0052 0.185 Uiso 1 1 calc R
C21 C 0.8579(4) -0.0441(5) 0.03173(16) 0.124(2) Uani 1 1 d .
H21A H 0.8681 -0.0410 0.0026 0.185 Uiso 1 1 calc R
H21B H 0.8086 -0.0977 0.0378 0.185 Uiso 1 1 calc R
H21C H 0.9209 -0.0610 0.0453 0.185 Uiso 1 1 calc R
C22 C 0.6469(3) -0.0006(3) 0.26410(14) 0.0542(11) Uani 1 1 d .
C23 C 0.5419(4) -0.0073(3) 0.26821(15) 0.0659(13) Uani 1 1 d .
H23 H 0.4994 -0.0037 0.2452 0.079 Uiso 1 1 calc R
C24 C 0.5029(4) -0.0193(3) 0.30634(18) 0.0763(15) Uani 1 1 d .
H24 H 0.4329 -0.0219 0.3095 0.092 Uiso 1 1 calc R
C25 C 0.5652(5) -0.0276(4) 0.34066(17) 0.0856(17) Uani 1 1 d .
H25 H 0.5365 -0.0353 0.3664 0.103 Uiso 1 1 calc R
C26 C 0.6682(5) -0.0246(3) 0.33731(14) 0.0792(15) Uani 1 1 d .
H26 H 0.7091 -0.0318 0.3606 0.095 Uiso 1 1 calc R
C27 C 0.7120(4) -0.0106(3) 0.29881(14) 0.0602(12) Uani 1 1 d .
C28 C 0.8113(3) -0.0058(3) 0.28472(14) 0.0671(13) Uani 1 1 d .
H28 H 0.8707 -0.0106 0.3003 0.081 Uiso 1 1 calc R
C29 C 0.8032(3) 0.0077(3) 0.24260(14) 0.0576(11) Uani 1 1 d .
C30 C 0.8838(3) 0.0135(3) 0.21378(15) 0.0661(13) Uani 1 1 d .
H30 H 0.9500 0.0065 0.2236 0.079 Uiso 1 1 calc R
C31 C 0.9615(3) 0.0206(4) 0.15009(13) 0.0624(13) Uani 1 1 d .
C32 C 0.9907(3) -0.0798(5) 0.13688(13) 0.0707(13) Uani 1 1 d .
C33 C 1.0808(4) -0.0866(5) 0.11457(14) 0.0893(16) Uani 1 1 d .
H33 H 1.1038 -0.1522 0.1058 0.107 Uiso 1 1 calc R
C34 C 1.1354(4) 0.0034(6) 0.10555(15) 0.0955(18) Uani 1 1 d .
H34 H 1.1947 -0.0014 0.0905 0.115 Uiso 1 1 calc R
C35 C 1.1020(4) 0.0991(5) 0.11876(15) 0.0844(16) Uani 1 1 d .
H35 H 1.1396 0.1589 0.1121 0.101 Uiso 1 1 calc R
C36 C 1.0156(3) 0.1125(4) 0.14138(13) 0.0633(13) Uani 1 1 d .
C37 C 0.9312(4) -0.1797(4) 0.14682(17) 0.0858(16) Uani 1 1 d .
H37 H 0.8631 -0.1571 0.1548 0.103 Uiso 1 1 calc R
C38 C 0.9177(4) -0.2592(4) 0.11169(18) 0.132(2) Uani 1 1 d .
H38A H 0.8826 -0.2259 0.0892 0.198 Uiso 1 1 calc R
H38B H 0.8789 -0.3187 0.1211 0.198 Uiso 1 1 calc R
H38C H 0.9830 -0.2830 0.1028 0.198 Uiso 1 1 calc R
C39 C 0.9783(5) -0.2363(5) 0.18398(19) 0.139(2) Uani 1 1 d .
H39A H 1.0446 -0.2615 0.1771 0.209 Uiso 1 1 calc R
H39B H 0.9362 -0.2950 0.1916 0.209 Uiso 1 1 calc R
H39C H 0.9835 -0.1877 0.2066 0.209 Uiso 1 1 calc R
C40 C 0.9871(3) 0.2183(4) 0.15727(16) 0.0744(14) Uani 1 1 d .
H40 H 0.9131 0.2190 0.1597 0.089 Uiso 1 1 calc R
C41 C 1.0316(4) 0.2366(4) 0.20046(15) 0.0982(17) Uani 1 1 d .
H41A H 1.0100 0.1809 0.2184 0.147 Uiso 1 1 calc R
H41B H 1.0084 0.3034 0.2108 0.147 Uiso 1 1 calc R
H41C H 1.1043 0.2370 0.1992 0.147 Uiso 1 1 calc R
C42 C 1.0155(4) 0.3102(4) 0.12962(17) 0.1106(19) Uani 1 1 d .
H42A H 1.0880 0.3165 0.1288 0.166 Uiso 1 1 calc R
H42B H 0.9870 0.3744 0.1402 0.166 Uiso 1 1 calc R
H42C H 0.9894 0.2977 0.1024 0.166 Uiso 1 1 calc R
C43 C 0.6381(3) -0.0789(3) 0.11925(12) 0.0674(12) Uani 1 1 d .
H43A H 0.5860 -0.0522 0.1007 0.081 Uiso 1 1 calc R
H43B H 0.6966 -0.0935 0.1024 0.081 Uiso 1 1 calc R
C44 C 0.6670(4) -0.2603(4) 0.18102(15) 0.119(2) Uani 1 1 d .
H44A H 0.7354 -0.2744 0.1728 0.179 Uiso 1 1 calc R
H44B H 0.6367 -0.3244 0.1909 0.179 Uiso 1 1 calc R
H44C H 0.6674 -0.2082 0.2025 0.179 Uiso 1 1 calc R
C45 C 0.6017(4) -0.3155(4) 0.09546(15) 0.1112(19) Uani 1 1 d .
H45A H 0.5558 -0.2996 0.0732 0.167 Uiso 1 1 calc R
H45B H 0.5843 -0.3827 0.1072 0.167 Uiso 1 1 calc R
H45C H 0.6698 -0.3180 0.0854 0.167 Uiso 1 1 calc R
C46 C 0.4572(4) -0.2064(4) 0.1528(2) 0.143(2) Uani 1 1 d .
H46A H 0.4517 -0.1631 0.1769 0.214 Uiso 1 1 calc R
H46B H 0.4351 -0.2770 0.1590 0.214 Uiso 1 1 calc R
H46C H 0.4155 -0.1775 0.1312 0.214 Uiso 1 1 calc R
C47 C 0.4296(3) 0.0794(4) 0.15784(15) 0.0851(15) Uani 1 1 d .
H47A H 0.4123 0.0101 0.1685 0.102 Uiso 1 1 calc R
H47B H 0.4367 0.0745 0.1283 0.102 Uiso 1 1 calc R
C48 C 0.3497(3) 0.1599(4) 0.16887(17) 0.0983(17) Uani 1 1 d .
H48A H 0.3464 0.2159 0.1485 0.118 Uiso 1 1 calc R
H48B H 0.2835 0.1268 0.1708 0.118 Uiso 1 1 calc R
C49 C 0.3828(3) 0.2016(4) 0.20905(15) 0.0825(15) Uani 1 1 d .
H49A H 0.3638 0.1545 0.2312 0.099 Uiso 1 1 calc R
H49B H 0.3545 0.2713 0.2141 0.099 Uiso 1 1 calc R
C50 C 0.4958(3) 0.2064(3) 0.20449(14) 0.0750(14) Uani 1 1 d .
H50A H 0.5161 0.2736 0.1927 0.090 Uiso 1 1 calc R
H50B H 0.5295 0.1979 0.2309 0.090 Uiso 1 1 calc R

loop_
_atom_site_aniso_label
_atom_site_aniso_U_11
_atom_site_aniso_U_22
_atom_site_aniso_U_33
_atom_site_aniso_U_23
_atom_site_aniso_U_13
_atom_site_aniso_U_12
C1 0.046(3) 0.052(3) 0.057(3) -0.007(3) -0.008(2) -0.006(2)
N1 0.056(2) 0.055(2) 0.048(2) 0.006(2) -0.0062(18) -0.0084(18)
O1 0.0498(18) 0.0594(19) 0.077(2) -0.0044(17) -0.0110(16) -0.0040(15)
Si1 0.0817(10) 0.0606(9) 0.0723(10) -0.0059(8) -0.0022(8) -0.0115(8)
Y1 0.0509(2) 0.0527(3) 0.0499(3) 0.0028(3) -0.00762(18) -0.0044(2)
C2 0.070(3) 0.071(3) 0.056(3) -0.012(3) -0.007(3) -0.010(3)
N2 0.061(2) 0.056(2) 0.047(2) 0.004(2) -0.0064(18) -0.0043(19)
C3 0.069(3) 0.090(4) 0.071(4) -0.022(3) -0.015(3) -0.003(3)
N3 0.050(2) 0.050(2) 0.057(2) 0.0007(18) -0.002(2) 0.0007(17)
C4 0.067(3) 0.070(4) 0.112(5) -0.039(4) -0.020(3) -0.003(3)
N4 0.044(2) 0.070(3) 0.053(2) -0.001(2) -0.0043(19) -0.0074(17)
C5 0.075(3) 0.062(3) 0.097(4) -0.011(4) -0.018(3) -0.004(3)
C6 0.056(3) 0.058(3) 0.069(4) -0.001(3) -0.006(2) -0.003(3)
C7 0.073(3) 0.046(3) 0.093(4) 0.012(3) 0.001(3) -0.007(3)
C8 0.056(3) 0.062(3) 0.050(3) 0.002(3) -0.005(2) -0.007(2)
C9 0.058(3) 0.070(3) 0.055(3) 0.020(3) -0.002(2) -0.002(3)
C10 0.068(3) 0.067(3) 0.040(3) 0.001(3) -0.004(3) -0.006(3)
C11 0.071(4) 0.097(4) 0.049(3) -0.002(3) -0.014(3) 0.008(3)
C12 0.072(4) 0.138(5) 0.067(4) 0.002(4) -0.021(3) 0.009(4)
C13 0.098(5) 0.139(6) 0.061(4) -0.017(4) -0.014(4) 0.002(4)
C14 0.099(4) 0.120(5) 0.056(4) -0.009(4) 0.002(3) 0.009(4)
C15 0.074(3) 0.081(4) 0.050(3) 0.004(3) -0.004(3) -0.005(3)
C16 0.079(4) 0.124(5) 0.067(4) 0.002(4) -0.012(3) 0.008(4)
C17 0.132(5) 0.108(5) 0.113(5) -0.005(4) -0.024(4) 0.028(4)
C18 0.106(5) 0.192(6) 0.074(4) -0.009(4) -0.013(3) 0.026(5)
C19 0.088(4) 0.111(4) 0.057(3) 0.003(4) 0.006(3) 0.014(4)
C20 0.083(4) 0.166(6) 0.120(5) 0.007(5) -0.009(4) -0.001(4)
C21 0.107(5) 0.159(6) 0.105(5) -0.010(4) 0.001(4) 0.044(4)
C22 0.061(3) 0.041(3) 0.061(3) 0.001(2) 0.007(3) 0.001(2)
C23 0.072(4) 0.055(3) 0.071(4) 0.012(3) 0.008(3) 0.004(3)
C24 0.077(4) 0.065(3) 0.088(4) 0.016(3) 0.028(4) 0.005(3)
C25 0.114(5) 0.075(4) 0.069(4) 0.003(3) 0.036(4) 0.009(3)
C26 0.111(5) 0.076(4) 0.051(4) 0.008(3) 0.000(3) 0.009(3)
C27 0.077(4) 0.063(3) 0.040(3) 0.004(2) 0.000(3) 0.008(3)
C28 0.065(3) 0.085(3) 0.051(3) 0.000(3) -0.013(3) 0.007(3)
C29 0.056(3) 0.062(3) 0.054(3) 0.002(3) -0.002(3) 0.003(2)
C30 0.058(3) 0.078(3) 0.062(3) 0.000(3) -0.009(3) 0.000(2)
C31 0.049(3) 0.086(4) 0.052(3) 0.004(3) -0.005(2) 0.001(3)
C32 0.060(3) 0.092(4) 0.060(3) -0.003(3) -0.003(2) -0.007(3)
C33 0.074(4) 0.117(5) 0.078(4) -0.020(4) 0.007(3) 0.010(4)
C34 0.066(4) 0.148(6) 0.073(4) 0.004(4) 0.017(3) -0.008(4)
C35 0.063(4) 0.113(5) 0.077(4) 0.013(3) -0.003(3) -0.009(3)
C36 0.047(3) 0.090(4) 0.053(3) 0.011(3) 0.003(2) -0.008(3)
C37 0.081(4) 0.095(5) 0.081(4) -0.007(4) 0.000(3) 0.006(3)
C38 0.152(6) 0.109(5) 0.136(6) -0.031(4) -0.013(4) -0.002(4)
C39 0.165(6) 0.128(5) 0.125(5) 0.030(5) -0.024(5) -0.048(5)
C40 0.053(3) 0.081(4) 0.090(4) 0.009(3) -0.004(3) -0.011(3)
C41 0.101(4) 0.091(4) 0.102(4) -0.011(3) -0.015(3) -0.010(3)
C42 0.103(4) 0.094(4) 0.135(5) 0.039(4) -0.011(4) -0.018(3)
C43 0.071(3) 0.070(3) 0.062(3) -0.004(3) -0.007(2) -0.010(3)
C44 0.164(6) 0.085(4) 0.108(4) 0.037(3) -0.032(4) -0.039(4)
C45 0.144(5) 0.084(4) 0.106(4) -0.022(3) 0.000(4) -0.010(4)
C46 0.126(5) 0.077(4) 0.227(7) -0.001(4) 0.057(5) -0.015(4)
C47 0.062(3) 0.085(4) 0.107(4) -0.010(3) -0.024(3) 0.001(3)
C48 0.056(3) 0.126(5) 0.113(5) 0.002(4) -0.007(3) 0.013(3)
C49 0.071(4) 0.088(4) 0.088(4) -0.002(3) 0.001(3) 0.009(3)
C50 0.070(4) 0.059(3) 0.096(4) -0.019(3) -0.005(3) 0.004(3)

loop_
_atom_type_symbol
_atom_type_description
_atom_type_scat_dispersion_real
_atom_type_scat_dispersion_imag
_atom_type_scat_source
C C 0.0033 0.0016 'International Tables Vol C Tables 4.2.6.8 and 6.1.1.4'
H H 0.0000 0.0000 'International Tables Vol C Tables 4.2.6.8 and 6.1.1.4'
N N 0.0061 0.0033 'International Tables Vol C Tables 4.2.6.8 and 6.1.1.4'
Si Si 0.0817 0.0704 'International Tables Vol C Tables 4.2.6.8 and 6.1.1.4'
Y Y -2.7962 3.5667 'International Tables Vol C Tables 4.2.6.8 and 6.1.1.4'
O O 0.0106 0.0060 'International Tables Vol C Tables 4.2.6.8 and 6.1.1.4'

loop_
_geom_angle_atom_site_label_1
_geom_angle_atom_site_label_2
_geom_angle_atom_site_label_3
_geom_angle
C2 C1 N1 129.2(4)
C2 C1 C6 121.4(4)
N1 C1 C6 109.4(4)
C8 N1 C1 105.3(3)
C8 N1 Y1 116.9(3)
C1 N1 Y1 137.2(3)
C47 O1 C50 108.5(3)
C47 O1 Y1 127.1(3)
C50 O1 Y1 123.9(2)
C43 Si1 C46 112.6(2)
C43 Si1 C44 111.4(2)
C46 Si1 C44 105.9(3)
C43 Si1 C45 113.9(2)
C46 Si1 C45 107.0(2)
C44 Si1 C45 105.4(2)
O1 Y1 N3 87.18(11)
O1 Y1 N1 83.54(10)
N3 Y1 N1 95.43(11)
O1 Y1 C43 95.07(12)
N3 Y1 C43 108.39(12)
N1 Y1 C43 156.07(13)
O1 Y1 N4 156.78(11)
N3 Y1 N4 71.76(12)
N1 Y1 N4 88.70(10)
C43 Y1 N4 100.69(12)
O1 Y1 N2 90.97(10)
N3 Y1 N2 164.41(11)
N1 Y1 N2 68.98(12)
C43 Y1 N2 87.19(13)
N4 Y1 N2 106.63(11)
C3 C2 C1 118.4(5)
C3 C2 H2 120.8
C1 C2 H2 120.8
C9 N2 C10 116.6(4)
C9 N2 Y1 112.2(3)
C10 N2 Y1 131.2(3)
C2 C3 C4 121.0(5)
C2 C3 H3 119.5
C4 C3 H3 119.5
C22 N3 C29 103.5(3)
C22 N3 Y1 141.3(3)
C29 N3 Y1 113.8(3)
C5 C4 C3 122.3(5)
C5 C4 H4 118.8
C3 C4 H4 118.8
C30 N4 C31 115.2(3)
C30 N4 Y1 109.0(3)
C31 N4 Y1 135.8(3)
C4 C5 C6 117.4(5)
C4 C5 H5 121.3
C6 C5 H5 121.3
C7 C6 C5 134.0(5)
C7 C6 C1 106.6(4)
C5 C6 C1 119.4(5)
C8 C7 C6 105.6(4)
C8 C7 H7 127.2
C6 C7 H7 127.2
N1 C8 C7 113.1(4)
N1 C8 C9 119.0(4)
C7 C8 C9 128.0(5)
N2 C9 C8 122.4(4)
N2 C9 H9 118.8
C8 C9 H9 118.8
C11 C10 C15 120.9(4)
C11 C10 N2 120.5(4)
C15 C10 N2 118.5(4)
C10 C11 C12 117.2(5)
C10 C11 C16 123.4(5)
C12 C11 C16 119.2(5)
C13 C12 C11 122.6(5)
C13 C12 H12 118.7
C11 C12 H12 118.7
C12 C13 C14 119.3(5)
C12 C13 H13 120.4
C14 C13 H13 120.4
C13 C14 C15 121.1(5)
C13 C14 H14 119.5
C15 C14 H14 119.5
C14 C15 C10 118.9(5)
C14 C15 C19 119.6(5)
C10 C15 C19 121.3(4)
C11 C16 C18 111.8(5)
C11 C16 C17 112.1(4)
C18 C16 C17 108.9(5)
C11 C16 H16 107.9
C18 C16 H16 107.9
C17 C16 H16 107.9
C16 C17 H17A 109.5
C16 C17 H17B 109.5
H17A C17 H17B 109.5
C16 C17 H17C 109.5
H17A C17 H17C 109.5
H17B C17 H17C 109.5
C16 C18 H18A 109.5
C16 C18 H18B 109.5
H18A C18 H18B 109.5
C16 C18 H18C 109.5
H18A C18 H18C 109.5
H18B C18 H18C 109.5
C20 C19 C15 110.5(4)
C20 C19 C21 108.0(4)
C15 C19 C21 114.1(5)
C20 C19 H19 108.0
C15 C19 H19 108.0
C21 C19 H19 108.0
C19 C20 H20A 109.5
C19 C20 H20B 109.5
H20A C20 H20B 109.5
C19 C20 H20C 109.5
H20A C20 H20C 109.5
H20B C20 H20C 109.5
C19 C21 H21A 109.5
C19 C21 H21B 109.5
H21A C21 H21B 109.5
C19 C21 H21C 109.5
H21A C21 H21C 109.5
H21B C21 H21C 109.5
N3 C22 C23 128.7(4)
N3 C22 C27 110.6(4)
C23 C22 C27 120.7(4)
C24 C23 C22 118.8(5)
C24 C23 H23 120.6
C22 C23 H23 120.6
C23 C24 C25 121.3(5)
C23 C24 H24 119.4
C25 C24 H24 119.4
C26 C25 C24 121.1(5)
C26 C25 H25 119.5
C24 C25 H25 119.5
C25 C26 C27 119.8(5)
C25 C26 H26 120.1
C27 C26 H26 120.1
C28 C27 C26 134.5(5)
C28 C27 C22 107.2(4)
C26 C27 C22 118.3(5)
C29 C28 C27 105.6(4)
C29 C28 H28 127.2
C27 C28 H28 127.2
C28 C29 N3 113.1(4)
C28 C29 C30 127.4(4)
N3 C29 C30 119.5(4)
N4 C30 C29 123.9(4)
N4 C30 H30 118.1
C29 C30 H30 118.1
C32 C31 C36 123.4(4)
C32 C31 N4 117.4(4)
C36 C31 N4 119.2(4)
C31 C32 C33 117.0(5)
C31 C32 C37 122.9(4)
C33 C32 C37 120.1(5)
C34 C33 C32 120.5(5)
C34 C33 H33 119.8
C32 C33 H33 119.8
C35 C34 C33 119.6(5)
C35 C34 H34 120.2
C33 C34 H34 120.2
C34 C35 C36 123.5(5)
C34 C35 H35 118.2
C36 C35 H35 118.2
C35 C36 C31 115.9(5)
C35 C36 C40 120.8(5)
C31 C36 C40 123.2(4)
C32 C37 C39 110.4(4)
C32 C37 C38 116.2(5)
C39 C37 C38 109.1(5)
C32 C37 H37 106.9
C39 C37 H37 106.9
C38 C37 H37 106.9
C37 C38 H38A 109.5
C37 C38 H38B 109.5
H38A C38 H38B 109.5
C37 C38 H38C 109.5
H38A C38 H38C 109.5
H38B C38 H38C 109.5
C37 C39 H39A 109.5
C37 C39 H39B 109.5
H39A C39 H39B 109.5
C37 C39 H39C 109.5
H39A C39 H39C 109.5
H39B C39 H39C 109.5
C36 C40 C42 114.7(4)
C36 C40 C41 111.1(4)
C42 C40 C41 109.5(4)
C36 C40 H40 107.1
C42 C40 H40 107.1
C41 C40 H40 107.1
C40 C41 H41A 109.5
C40 C41 H41B 109.5
H41A C41 H41B 109.5
C40 C41 H41C 109.5
H41A C41 H41C 109.5
H41B C41 H41C 109.5
C40 C42 H42A 109.5
C40 C42 H42B 109.5
H42A C42 H42B 109.5
C40 C42 H42C 109.5
H42A C42 H42C 109.5
H42B C42 H42C 109.5
Si1 C43 Y1 128.3(2)
Si1 C43 H43A 105.2
Y1 C43 H43A 105.2
Si1 C43 H43B 105.2
Y1 C43 H43B 105.2
H43A C43 H43B 105.9
Si1 C44 H44A 109.5
Si1 C44 H44B 109.5
H44A C44 H44B 109.5
Si1 C44 H44C 109.5
H44A C44 H44C 109.5
H44B C44 H44C 109.5
Si1 C45 H45A 109.5
Si1 C45 H45B 109.5
H45A C45 H45B 109.5
Si1 C45 H45C 109.5
H45A C45 H45C 109.5
H45B C45 H45C 109.5
Si1 C46 H46A 109.5
Si1 C46 H46B 109.5
H46A C46 H46B 109.5
Si1 C46 H46C 109.5
H46A C46 H46C 109.5
H46B C46 H46C 109.5
O1 C47 C48 104.9(4)
O1 C47 H47A 110.8
C48 C47 H47A 110.8
O1 C47 H47B 110.8
C48 C47 H47B 110.8
H47A C47 H47B 108.8
C49 C48 C47 104.6(4)
C49 C48 H48A 110.8
C47 C48 H48A 110.8
C49 C48 H48B 110.8
C47 C48 H48B 110.8
H48A C48 H48B 108.9
C48 C49 C50 102.2(4)
C48 C49 H49A 111.3
C50 C49 H49A 111.3
C48 C49 H49B 111.3
C50 C49 H49B 111.3
H49A C49 H49B 109.2
O1 C50 C49 105.5(3)
O1 C50 H50A 110.6
C49 C50 H50A 110.6
O1 C50 H50B 110.6
C49 C50 H50B 110.6
H50A C50 H50B 108.8

loop_
_geom_bond_atom_site_label_1
_geom_bond_atom_site_label_2
_geom_bond_distance
C1 C2 1.380(5)
C1 N1 1.385(5)
C1 C6 1.423(5)
N1 C8 1.368(5)
N1 Y1 2.391(3)
O1 C47 1.440(4)
O1 C50 1.478(4)
O1 Y1 2.318(3)
Si1 C43 1.844(4)
Si1 C46 1.867(5)
Si1 C44 1.872(5)
Si1 C45 1.883(5)
Y1 N3 2.323(3)
Y1 C43 2.399(4)
Y1 N4 2.517(3)
Y1 N2 2.556(3)
C2 C3 1.364(5)
C2 H2 0.9300
N2 C9 1.300(5)
N2 C10 1.429(5)
C3 C4 1.410(6)
C3 H3 0.9300
N3 C22 1.389(5)
N3 C29 1.394(5)
C4 C5 1.362(6)
C4 H4 0.9300
N4 C30 1.296(5)
N4 C31 1.454(5)
C5 C6 1.420(6)
C5 H5 0.9300
C6 C7 1.411(5)
C7 C8 1.374(5)
C7 H7 0.9300
C8 C9 1.443(5)
C9 H9 0.9300
C10 C11 1.381(5)
C10 C15 1.392(5)
C11 C12 1.401(6)
C11 C16 1.504(6)
C12 C13 1.350(6)
C12 H12 0.9300
C13 C14 1.363(6)
C13 H13 0.9300
C14 C15 1.386(6)
C14 H14 0.9300
C15 C19 1.517(6)
C16 C18 1.535(6)
C16 C17 1.522(6)
C16 H16 0.9800
C17 H17A 0.9600
C17 H17B 0.9600
C17 H17C 0.9600
C18 H18A 0.9600
C18 H18B 0.9600
C18 H18C 0.9600
C19 C20 1.514(6)
C19 C21 1.519(6)
C19 H19 0.9800
C20 H20A 0.9600
C20 H20B 0.9600
C20 H20C 0.9600
C21 H21A 0.9600
C21 H21B 0.9600
C21 H21C 0.9600
C22 C23 1.396(5)
C22 C27 1.416(5)
C23 C24 1.357(5)
C23 H23 0.9300
C24 C25 1.383(6)
C24 H24 0.9300
C25 C26 1.363(6)
C25 H25 0.9300
C26 C27 1.397(6)
C26 H26 0.9300
C27 C28 1.394(5)
C28 C29 1.384(5)
C28 H28 0.9300
C29 C30 1.428(5)
C30 H30 0.9300
C31 C32 1.395(6)
C31 C36 1.393(6)
C32 C33 1.401(6)
C32 C37 1.524(6)
C33 C34 1.379(6)
C33 H33 0.9300
C34 C35 1.359(6)
C34 H34 0.9300
C35 C36 1.373(6)
C35 H35 0.9300
C36 C40 1.483(6)
C37 C39 1.530(6)
C37 C38 1.531(6)
C37 H37 0.9800
C38 H38A 0.9600
C38 H38B 0.9600
C38 H38C 0.9600
C39 H39A 0.9600
C39 H39B 0.9600
C39 H39C 0.9600
C40 C42 1.518(6)
C40 C41 1.534(5)
C40 H40 0.9800
C41 H41A 0.9600
C41 H41B 0.9600
C41 H41C 0.9600
C42 H42A 0.9600
C42 H42B 0.9600
C42 H42C 0.9600
C43 H43A 0.9700
C43 H43B 0.9700
C44 H44A 0.9600
C44 H44B 0.9600
C44 H44C 0.9600
C45 H45A 0.9600
C45 H45B 0.9600
C45 H45C 0.9600
C46 H46A 0.9600
C46 H46B 0.9600
C46 H46C 0.9600
C47 C48 1.511(5)
C47 H47A 0.9700
C47 H47B 0.9700
C48 C49 1.471(6)
C48 H48A 0.9700
C48 H48B 0.9700
C49 C50 1.501(5)
C49 H49A 0.9700
C49 H49B 0.9700
C50 H50A 0.9700
C50 H50B 0.9700

loop_
_geom_torsion_atom_site_label_1
_geom_torsion_atom_site_label_2
_geom_torsion_atom_site_label_3
_geom_torsion_atom_site_label_4
_geom_torsion
C2 C1 N1 C8 177.1(4)
C6 C1 N1 C8 -0.5(4)
C2 C1 N1 Y1 -12.5(7)
C6 C1 N1 Y1 169.9(3)
C47 O1 Y1 N3 -120.0(3)
C50 O1 Y1 N3 68.9(3)
C47 O1 Y1 N1 144.2(3)
C50 O1 Y1 N1 -26.8(3)
C47 O1 Y1 C43 -11.8(3)
C50 O1 Y1 C43 177.2(3)
C47 O1 Y1 N4 -144.6(3)
C50 O1 Y1 N4 44.4(4)
C47 O1 Y1 N2 75.5(3)
C50 O1 Y1 N2 -95.6(3)
C8 N1 Y1 O1 -100.0(3)
C1 N1 Y1 O1 90.3(4)
C8 N1 Y1 N3 173.4(3)
C1 N1 Y1 N3 3.8(4)
C8 N1 Y1 C43 -12.1(5)
C1 N1 Y1 C43 178.3(3)
C8 N1 Y1 N4 101.9(3)
C1 N1 Y1 N4 -67.8(4)
C8 N1 Y1 N2 -6.5(3)
C1 N1 Y1 N2 -176.1(4)
N1 C1 C2 C3 -178.6(4)
C6 C1 C2 C3 -1.3(6)
O1 Y1 N2 C9 87.0(3)
N3 Y1 N2 C9 4.0(6)
N1 Y1 N2 C9 4.3(3)
C43 Y1 N2 C9 -178.0(3)
N4 Y1 N2 C9 -77.7(3)
O1 Y1 N2 C10 -90.9(4)
N3 Y1 N2 C10 -173.9(4)
N1 Y1 N2 C10 -173.6(4)
C43 Y1 N2 C10 4.2(4)
N4 Y1 N2 C10 104.5(4)
C1 C2 C3 C4 -0.9(6)
O1 Y1 N3 C22 5.4(4)
N1 Y1 N3 C22 88.6(4)
C43 Y1 N3 C22 -89.0(4)
N4 Y1 N3 C22 175.5(4)
N2 Y1 N3 C22 88.9(6)
O1 Y1 N3 C29 -157.7(3)
N1 Y1 N3 C29 -74.5(3)
C43 Y1 N3 C29 107.9(3)
N4 Y1 N3 C29 12.4(2)
N2 Y1 N3 C29 -74.2(5)
C2 C3 C4 C5 2.0(7)
O1 Y1 N4 C30 15.2(4)
N3 Y1 N4 C30 -10.7(3)
N1 Y1 N4 C30 85.4(3)
C43 Y1 N4 C30 -116.7(3)
N2 Y1 N4 C30 153.0(3)
O1 Y1 N4 C31 -162.1(4)
N3 Y1 N4 C31 172.0(4)
N1 Y1 N4 C31 -91.8(4)
C43 Y1 N4 C31 66.0(4)
N2 Y1 N4 C31 -24.2(4)
C3 C4 C5 C6 -0.9(7)
C4 C5 C6 C7 178.3(5)
C4 C5 C6 C1 -1.2(6)
C2 C1 C6 C7 -177.3(4)
N1 C1 C6 C7 0.6(4)
C2 C1 C6 C5 2.4(6)
N1 C1 C6 C5 -179.8(3)
C5 C6 C7 C8 -179.9(4)
C1 C6 C7 C8 -0.4(5)
C1 N1 C8 C7 0.3(5)
Y1 N1 C8 C7 -172.4(3)
C1 N1 C8 C9 -178.9(3)
Y1 N1 C8 C9 8.4(5)
C6 C7 C8 N1 0.1(5)
C6 C7 C8 C9 179.2(4)
C10 N2 C9 C8 176.3(4)
Y1 N2 C9 C8 -1.9(5)
N1 C8 C9 N2 -4.2(6)
C7 C8 C9 N2 176.7(4)
C9 N2 C10 C11 -73.9(5)
Y1 N2 C10 C11 103.9(4)
C9 N2 C10 C15 109.0(4)
Y1 N2 C10 C15 -73.2(5)
C15 C10 C11 C12 -0.8(7)
N2 C10 C11 C12 -177.9(4)
C15 C10 C11 C16 -176.0(4)
N2 C10 C11 C16 7.0(7)
C10 C11 C12 C13 0.4(8)
C16 C11 C12 C13 175.8(5)
C11 C12 C13 C14 0.6(9)
C12 C13 C14 C15 -1.2(9)
C13 C14 C15 C10 0.8(8)
C13 C14 C15 C19 -174.6(5)
C11 C10 C15 C14 0.2(7)
N2 C10 C15 C14 177.3(4)
C11 C10 C15 C19 175.6(4)
N2 C10 C15 C19 -7.3(6)
C10 C11 C16 C18 -136.9(5)
C12 C11 C16 C18 48.0(6)
C10 C11 C16 C17 100.4(5)
C12 C11 C16 C17 -74.7(6)
C14 C15 C19 C20 86.8(6)
C10 C15 C19 C20 -88.5(5)
C14 C15 C19 C21 -35.1(6)
C10 C15 C19 C21 149.6(4)
C29 N3 C22 C23 -176.7(4)
Y1 N3 C22 C23 19.2(7)
C29 N3 C22 C27 1.5(4)
Y1 N3 C22 C27 -162.6(3)
N3 C22 C23 C24 -179.3(4)
C27 C22 C23 C24 2.8(6)
C22 C23 C24 C25 -1.8(7)
C23 C24 C25 C26 -0.3(7)
C24 C25 C26 C27 1.4(7)
C25 C26 C27 C28 -178.7(5)
C25 C26 C27 C22 -0.3(7)
N3 C22 C27 C28 -1.3(5)
C23 C22 C27 C28 177.0(4)
N3 C22 C27 C26 180.0(4)
C23 C22 C27 C26 -1.7(6)
C26 C27 C28 C29 179.0(5)
C22 C27 C28 C29 0.5(5)
C27 C28 C29 N3 0.5(5)
C27 C28 C29 C30 -177.6(4)
C22 N3 C29 C28 -1.2(5)
Y1 N3 C29 C28 168.0(3)
C22 N3 C29 C30 177.1(4)
Y1 N3 C29 C30 -13.7(5)
C31 N4 C30 C29 -173.9(4)
Y1 N4 C30 C29 8.2(5)
C28 C29 C30 N4 -178.9(4)
N3 C29 C30 N4 3.1(7)
C30 N4 C31 C32 85.9(5)
Y1 N4 C31 C32 -96.9(5)
C30 N4 C31 C36 -93.3(5)
Y1 N4 C31 C36 83.9(5)
C36 C31 C32 C33 1.5(7)
N4 C31 C32 C33 -177.6(4)
C36 C31 C32 C37 179.6(4)
N4 C31 C32 C37 0.5(6)
C31 C32 C33 C34 -1.6(7)
C37 C32 C33 C34 -179.8(5)
C32 C33 C34 C35 0.6(8)
C33 C34 C35 C36 0.6(8)
C34 C35 C36 C31 -0.6(7)
C34 C35 C36 C40 175.8(5)
C32 C31 C36 C35 -0.5(6)
N4 C31 C36 C35 178.7(4)
C32 C31 C36 C40 -176.8(4)
N4 C31 C36 C40 2.3(6)
C31 C32 C37 C39 -97.5(5)
C33 C32 C37 C39 80.6(6)
C31 C32 C37 C38 137.7(5)
C33 C32 C37 C38 -44.3(6)
C35 C36 C40 C42 33.7(6)
C31 C36 C40 C42 -150.1(4)
C35 C36 C40 C41 -91.0(5)
C31 C36 C40 C41 85.2(5)
C46 Si1 C43 Y1 76.1(3)
C44 Si1 C43 Y1 -42.7(3)
C45 Si1 C43 Y1 -161.8(3)
O1 Y1 C43 Si1 -75.5(3)
N3 Y1 C43 Si1 13.2(3)
N1 Y1 C43 Si1 -161.0(2)
N4 Y1 C43 Si1 87.4(3)
N2 Y1 C43 Si1 -166.2(3)
C50 O1 C47 C48 10.3(5)
Y1 O1 C47 C48 -161.9(3)
O1 C47 C48 C49 -30.5(5)
C47 C48 C49 C50 38.0(5)
C47 O1 C50 C49 13.2(5)
Y1 O1 C50 C49 -174.3(3)
C48 C49 C50 O1 -31.7(5)

loop_
_platon_squeeze_void_nr
_platon_squeeze_void_average_x
_platon_squeeze_void_average_y
_platon_squeeze_void_average_z
_platon_squeeze_void_volume
_platon_squeeze_void_count_electrons
_platon_squeeze_void_content
1 1.000 0.000 0.500 597 105 ' '
2 0.000 0.500 1.000 596 105 ' '
